data_4133426
loop_
_publ_author_name
'Fern\'andez-Garc\'ia, Jes\'us M'
'Evans, Paul J.'
'Medina Rivero, Samara'
'Fern\'andez, Israel'
'Garc\'ia-Fresnadillo, David'
'Perles, Josefina'
'Casado, Juan'
'Mart\'in, Nazario'

_publ_section_title
;
 \p-Extended Corannulene-Based Nanographenes: Selective Formation of
 Negative Curvature.
;
_journal_issue 49
_journal_name_full 'Journal of the American Chemical Society'
_journal_page_first 17188
_journal_page_last 17196
_journal_paper_doi 10.1021/jacs.8b09992
_journal_volume 140
_journal_year 2018
_chemical_formula_sum 'C76 H64 O'
_chemical_formula_weight 993.27
_chemical_name_common q07jf128_200K
_space_group_crystal_system monoclinic
_space_group_IT_number 14
_space_group_name_Hall '-P 2yn'
_space_group_name_H-M_alt 'P 1 21/n 1'
_atom_sites_solution_hydrogens geom
_cell_angle_alpha 90
_cell_angle_beta 98.862(5)
_cell_angle_gamma 90
_cell_formula_units_Z 4
_cell_length_a 17.139(2)
_cell_length_b 17.0795(18)
_cell_length_c 20.123(2)
_cell_measurement_reflns_used 1216
_cell_measurement_temperature 100.(2)
_cell_measurement_theta_max 17.9000
_cell_measurement_theta_min 3.0032
_cell_volume 5820.2(11)
_computing_cell_refinement 'Bruker SAINT'
_computing_data_collection 'Bruker APEX2'
_computing_data_reduction 'Bruker SAINT'
_computing_molecular_graphics 'Bruker SHELXTL'
_computing_publication_material 'Bruker SHELXTL'
_computing_structure_refinement 'SHELXL-2014 (Sheldrick 2014)'
_computing_structure_solution 'SHELXS-97 (Sheldrick 2008)'
_diffrn_ambient_temperature 100.(2)
_diffrn_detector_area_resol_mean 8.3333
_diffrn_measured_fraction_theta_full 0.991
_diffrn_measured_fraction_theta_max 0.991
_diffrn_measurement_device_type 'Bruker Kappa Apex II'
_diffrn_measurement_method '\f and \w scans'
_diffrn_radiation_type 'Mo K\a'
_diffrn_radiation_wavelength 0.71073
_diffrn_reflns_av_R_equivalents 0.5680
_diffrn_reflns_av_unetI/netI 0.5204
_diffrn_reflns_limit_h_max 17
_diffrn_reflns_limit_h_min -17
_diffrn_reflns_limit_k_max 17
_diffrn_reflns_limit_k_min -17
_diffrn_reflns_limit_l_max 19
_diffrn_reflns_limit_l_min -20
_diffrn_reflns_number 29356
_diffrn_reflns_theta_full 20.84
_diffrn_reflns_theta_max 20.84
_diffrn_reflns_theta_min 1.88
_exptl_absorpt_coefficient_mu 0.065
_exptl_absorpt_correction_T_max 1.00
_exptl_absorpt_correction_T_min 0.58
_exptl_absorpt_correction_type multi-scan
_exptl_absorpt_process_details sadabs
_exptl_crystal_colour 'clear yellow-brown'
_exptl_crystal_density_diffrn 1.134
_exptl_crystal_density_method 'not measured'
_exptl_crystal_description prismatic
_exptl_crystal_F_000 2112
_exptl_crystal_size_max 0.217
_exptl_crystal_size_mid 0.076
_exptl_crystal_size_min 0.015
_refine_diff_density_max 0.954
_refine_diff_density_min -0.432
_refine_ls_extinction_method none
_refine_ls_goodness_of_fit_ref 1.036
_refine_ls_hydrogen_treatment constr
_refine_ls_matrix_type full
_refine_ls_number_parameters 587
_refine_ls_number_reflns 6067
_refine_ls_number_restraints 4
_refine_ls_restrained_S_all 1.036
_refine_ls_R_factor_all 0.4528
_refine_ls_R_factor_gt 0.1804
_refine_ls_shift/su_max 0.000
_refine_ls_shift/su_mean 0.000
_refine_ls_structure_factor_coef Fsqd
_refine_ls_weighting_details 'w=1/[\s^2^(Fo^2^)+(0.2000P)^2^] where P=(Fo^2^+2Fc^2^)/3'
_refine_ls_weighting_scheme calc
_refine_ls_wR_factor_gt 0.3883
_refine_ls_wR_factor_ref 0.5311
_reflns_number_gt 1311
_reflns_number_total 6067
_reflns_threshold_expression 'I > 2\s(I)'
_cod_data_source_file ja8b09992_si_001.cif
_cod_data_source_block Cor6HB
_cod_database_code 4133426

loop_
_space_group_symop_operation_xyz
'x, y, z'
'-x+1/2, y+1/2, -z+1/2'
'-x, -y, -z'
'x-1/2, -y-1/2, z-1/2'

loop_
_atom_site_type_symbol
_atom_site_label
_atom_site_fract_x
_atom_site_fract_y
_atom_site_fract_z
_atom_site_U_iso_or_equiv
_atom_site_adp_type
_atom_site_calc_flag
_atom_site_refinement_flags_adp
_atom_site_refinement_flags_occupancy
_atom_site_refinement_flags_posn
_atom_site_occupancy
C C1 0.5639(19) 0.4465(16) 0.3538(11) 0.075(4) Uani d . . . 1
C C2 0.4913(16) 0.4394(19) 0.3767(11) 0.074(9) Uani d . . . 1
C C3 0.451(2) 0.5144(18) 0.3803(12) 0.075(4) Uani d . . . 1
C C4 0.5098(17) 0.5708(17) 0.3567(10) 0.075(4) Uani d . . . 1
C C5 0.5753(18) 0.5287(16) 0.3416(10) 0.075(4) Uani d . . . 1
C C6 0.6019(17) 0.3193(15) 0.3968(10) 0.058(5) Uani d . . . 1
C C7 0.528(2) 0.3122(19) 0.4170(11) 0.075(4) Uani d . . . 1
C C8 0.4742(16) 0.3781(16) 0.4166(12) 0.058(5) Uani d . . . 1
C C9 0.4161(15) 0.3959(18) 0.4573(10) 0.070(8) Uani d . . . 1
H H9 0.3995 0.3543 0.4831 0.084 Uiso calc U . R 1
C C10 0.3804(18) 0.4697(19) 0.4633(13) 0.091(4) Uani d . . . 1
H H10 0.3452 0.4784 0.4947 0.109 Uiso calc U . R 1
C C11 0.3997(16) 0.530(2) 0.4205(13) 0.091(11) Uani d . . . 1
C C12 0.3886(17) 0.6163(18) 0.4328(11) 0.091(4) Uani d . . . 1
H H12 0.3491 0.6345 0.4574 0.109 Uiso calc U . R 1
C C13 0.4382(19) 0.6676(17) 0.4068(12) 0.091(4) Uani d . . . 1
H H13 0.4266 0.7215 0.4115 0.109 Uiso calc U . R 1
C C14 0.505(2) 0.6513(18) 0.3738(13) 0.091(6) Uani d . . . 1
C C15 0.5779(18) 0.6874(17) 0.3679(11) 0.091(4) Uani d . . . 1
H H15 0.5811 0.7429 0.3712 0.109 Uiso calc U . R 1
C C16 0.6476(18) 0.6452(17) 0.3574(10) 0.091(4) Uani d . . . 1
H H16 0.695 0.6739 0.3572 0.109 Uiso calc U . R 1
C C17 0.6495(18) 0.5639(17) 0.3475(12) 0.091(6) Uani d . . . 1
C C18 0.7155(17) 0.5118(16) 0.3623(10) 0.091(4) Uani d . . . 1
H H18 0.7672 0.5328 0.3651 0.109 Uiso calc U . R 1
C C19 0.7073(18) 0.4340(16) 0.3725(10) 0.091(4) Uani d . . . 1
H H19 0.7529 0.4018 0.3805 0.109 Uiso calc U . R 1
C C20 0.6234(17) 0.3962(16) 0.3713(12) 0.091(6) Uani d . . . 1
C C21 0.5108(14) 0.2381(16) 0.4422(11) 0.059(8) Uani d . . . 1
C C22 0.4315(15) 0.2102(14) 0.4515(10) 0.053(5) Uani d . . . 1
C C23 0.4205(14) 0.1548(13) 0.5009(9) 0.043(6) Uani d . . . 1
C C24 0.4885(14) 0.1100(13) 0.5343(10) 0.045(5) Uani d . . . 1
C C25 0.5607(14) 0.1257(14) 0.5129(10) 0.044(7) Uani d . . . 1
C C26 0.5717(14) 0.1858(14) 0.4715(11) 0.046(7) Uani d . . . 1
C C27 0.3603(15) 0.2393(15) 0.4047(11) 0.059(8) Uani d . . . 1
C C28 0.3623(13) 0.2701(12) 0.3390(10) 0.055(7) Uani d . . . 1
H H28 0.4112 0.2717 0.3222 0.066 Uiso calc U . R 1
C C29 0.2973(13) 0.2965(13) 0.3005(11) 0.061(5) Uani d . . . 1
H H29 0.2989 0.312 0.2554 0.074 Uiso calc U . R 1
C C30 0.2283(14) 0.3012(13) 0.3264(11) 0.055(4) Uani d . . . 1
C C31 0.2232(14) 0.2672(12) 0.3877(11) 0.067(8) Uani d . . . 1
H H31 0.1741 0.2666 0.404 0.08 Uiso calc U . R 1
C C32 0.2898(17) 0.2335(14) 0.4260(12) 0.061(8) Uani d . . . 1
C C33 0.3446(14) 0.1478(14) 0.5215(10) 0.047(7) Uani d . . . 1
C C34 0.2790(14) 0.1936(13) 0.4903(11) 0.055(7) Uani d . . . 1
C C35 0.2096(14) 0.1956(14) 0.5203(11) 0.061(5) Uani d . . . 1
H H35 0.1674 0.2293 0.5026 0.074 Uiso calc U . R 1
C C36 0.2026(15) 0.1484(15) 0.5758(10) 0.055(4) Uani d . . . 1
C C37 0.2596(15) 0.0967(16) 0.6022(13) 0.072(9) Uani d . . . 1
H H37 0.2515 0.0605 0.6363 0.086 Uiso calc U . R 1
C C38 0.3275(18) 0.0997(13) 0.5775(11) 0.057(8) Uani d . . . 1
C C39 0.4760(18) 0.0556(14) 0.5832(12) 0.059(8) Uani d . . . 1
C C40 0.4019(18) 0.0482(15) 0.6084(11) 0.059(8) Uani d . . . 1
C C41 0.3939(15) -0.0040(15) 0.6602(13) 0.072(8) Uani d . . . 1
H H41 0.3453 -0.0081 0.6772 0.086 Uiso calc U . R 1
C C42 0.4593(19) -0.0507(14) 0.6871(10) 0.070(9) Uani d . . D 1
C C43 0.5298(14) -0.0440(15) 0.6658(12) 0.061(8) Uani d . . . 1
H H43 0.5724 -0.0768 0.6845 0.073 Uiso calc U . R 1
C C44 0.5410(15) 0.0119(15) 0.6156(11) 0.049(7) Uani d . . . 1
C C45 0.6263(14) 0.0768(13) 0.5459(10) 0.045(5) Uani d . . . 1
C C46 0.6157(18) 0.0200(15) 0.5970(11) 0.066(8) Uani d . . . 1
C C47 0.6838(14) -0.0169(14) 0.6309(11) 0.064(8) Uani d . . . 1
H H47 0.6791 -0.0542 0.6651 0.077 Uiso calc U . R 1
C C48 0.7597(15) 0.0012(14) 0.6144(11) 0.055(4) Uani d . . . 1
C C49 0.7673(16) 0.0545(13) 0.5643(11) 0.069(8) Uani d . . . 1
H H49 0.8185 0.0679 0.5555 0.083 Uiso calc U . R 1
C C50 0.7007(15) 0.0893(16) 0.5258(12) 0.062(8) Uani d . . . 1
C C51 0.6467(15) 0.1985(15) 0.4530(10) 0.053(5) Uani d . . . 1
C C52 0.7146(16) 0.1426(15) 0.4726(14) 0.068(9) Uani d . . . 1
C C53 0.7784(16) 0.1477(17) 0.4431(12) 0.068(9) Uani d . . . 1
H H53 0.8204 0.1121 0.4566 0.082 Uiso calc U . R 1
C C54 0.7874(15) 0.2020(19) 0.3935(13) 0.073(9) Uani d . . . 1
C C55 0.7302(19) 0.2587(16) 0.3763(12) 0.091(4) Uani d . . . 1
H H55 0.7368 0.2983 0.3445 0.109 Uiso calc U . R 1
C C56 0.6616(14) 0.2559(15) 0.4073(10) 0.050(7) Uani d . . . 1
C C57 0.1556(17) 0.345(2) 0.2871(12) 0.092(11) Uani d . . . 1
C C58 0.1512(16) 0.3190(15) 0.2109(15) 0.133(15) Uani d . . . 1
H H58A 0.1986 0.337 0.1938 0.2 Uiso calc U . R 1
H H58B 0.1043 0.3421 0.1841 0.2 Uiso calc U . R 1
H H58C 0.148 0.2618 0.2078 0.2 Uiso calc U . R 1
C C59 0.1707(19) 0.4292(19) 0.2869(15) 0.126(13) Uani d . . . 1
H H59A 0.1235 0.4564 0.2646 0.189 Uiso calc U . R 1
H H59B 0.215 0.4397 0.2627 0.189 Uiso calc U . R 1
H H59C 0.1837 0.448 0.3333 0.189 Uiso calc U . R 1
C C60 0.0795(16) 0.3179(19) 0.3061(17) 0.139(15) Uani d . . . 1
H H60A 0.0815 0.3229 0.3548 0.209 Uiso calc U . R 1
H H60B 0.0705 0.263 0.2929 0.209 Uiso calc U . R 1
H H60C 0.0363 0.3501 0.283 0.209 Uiso calc U . R 1
C C61 0.1271(19) 0.1457(18) 0.6027(11) 0.084(7) Uani d . . . 1
C C62 0.0784(17) 0.2190(18) 0.5896(13) 0.128(13) Uani d . . . 1
H H62A 0.1091 0.264 0.6092 0.192 Uiso calc U . R 1
H H62B 0.0303 0.214 0.6101 0.192 Uiso calc U . R 1
H H62C 0.0641 0.2267 0.541 0.192 Uiso calc U . R 1
C C63 0.0715(17) 0.0772(16) 0.5730(15) 0.117(11) Uani d . . . 1
H H63A 0.0663 0.0777 0.5239 0.176 Uiso calc U . R 1
H H63B 0.0193 0.084 0.5865 0.176 Uiso calc U . R 1
H H63C 0.094 0.0271 0.5902 0.176 Uiso calc U . R 1
C C64 0.1441(18) 0.1370(19) 0.6791(11) 0.152(15) Uani d . . . 1
H H64A 0.1816 0.0941 0.691 0.228 Uiso calc U . R 1
H H64B 0.0948 0.1256 0.6963 0.228 Uiso calc U . R 1
H H64C 0.1668 0.1859 0.6991 0.228 Uiso calc U . R 1
C C65 0.4420(15) -0.0998(14) 0.7473(9) 0.084(7) Uani d . . D 1
C C66 0.3567(14) -0.1198(17) 0.7560(13) 0.106(11) Uani d . . D 1
H H66A 0.3269 -0.0713 0.7591 0.159 Uiso calc U . R 1
H H66B 0.357 -0.1504 0.7972 0.159 Uiso calc U . R 1
H H66C 0.3317 -0.1504 0.7173 0.159 Uiso calc U . R 1
C C67 0.478(2) -0.0553(16) 0.8131(10) 0.171(19) Uani d . . D 1
H H67A 0.5352 -0.0525 0.8161 0.256 Uiso calc U . R 1
H H67B 0.4642 -0.0834 0.8523 0.256 Uiso calc U . R 1
H H67C 0.4558 -0.0022 0.8121 0.256 Uiso calc U . R 1
C C68 0.4871(17) -0.1785(15) 0.7431(12) 0.117(9) Uani d . . D 1
H H68A 0.474 -0.2003 0.6977 0.175 Uiso calc U . R 1
H H68B 0.4715 -0.2157 0.7758 0.175 Uiso calc U . R 1
H H68C 0.5441 -0.1691 0.7532 0.175 Uiso calc U . R 1
C C69 0.8345(18) -0.0334(15) 0.6570(13) 0.083(9) Uani d . . . 1
C C70 0.8811(12) 0.0380(13) 0.6952(10) 0.070(8) Uani d . . . 1
H H70A 0.8464 0.0659 0.7216 0.105 Uiso calc U . R 1
H H70B 0.8983 0.0739 0.6623 0.105 Uiso calc U . R 1
H H70C 0.9274 0.0183 0.7253 0.105 Uiso calc U . R 1
C C71 0.8178(18) -0.0859(16) 0.7157(12) 0.117(9) Uani d . . . 1
H H71A 0.7815 -0.0588 0.7411 0.175 Uiso calc U . R 1
H H71B 0.8674 -0.097 0.7454 0.175 Uiso calc U . R 1
H H71C 0.7939 -0.1351 0.6977 0.175 Uiso calc U . R 1
C C72 0.8903(15) -0.0720(16) 0.6156(12) 0.091(10) Uani d . . . 1
H H72A 0.9313 -0.1004 0.6454 0.137 Uiso calc U . R 1
H H72B 0.9149 -0.0318 0.5909 0.137 Uiso calc U . R 1
H H72C 0.8608 -0.1087 0.5837 0.137 Uiso calc U . R 1
C C73 0.8563(16) 0.1987(18) 0.3600(12) 0.076(9) Uani d . . . 1
C C74 0.9303(18) 0.211(2) 0.4161(15) 0.165(16) Uani d . . . 1
H H74A 0.928 0.2634 0.4358 0.247 Uiso calc U . R 1
H H74B 0.9787 0.2063 0.3961 0.247 Uiso calc U . R 1
H H74C 0.9303 0.1715 0.4513 0.247 Uiso calc U . R 1
C C75 0.8654(16) 0.1200(19) 0.3260(14) 0.122(12) Uani d . . . 1
H H75A 0.862 0.0776 0.3582 0.183 Uiso calc U . R 1
H H75B 0.9168 0.118 0.3105 0.183 Uiso calc U . R 1
H H75C 0.8233 0.114 0.2875 0.183 Uiso calc U . R 1
C C76 0.8538(17) 0.2661(17) 0.3063(14) 0.122(12) Uani d . . . 1
H H76A 0.8042 0.2631 0.2749 0.183 Uiso calc U . R 1
H H76B 0.8984 0.2601 0.2815 0.183 Uiso calc U . R 1
H H76C 0.8575 0.3169 0.3291 0.183 Uiso calc U . R 1
O O1 0.105(3) 0.4087(16) 0.5024(15) 0.118(16) Uani d . P . 0.5
O O2 0.157(2) 0.748(2) 0.3898(19) 0.117(13) Uiso d . P . 0.5

loop_
_atom_site_aniso_label
_atom_site_aniso_U_11
_atom_site_aniso_U_22
_atom_site_aniso_U_33
_atom_site_aniso_U_12
_atom_site_aniso_U_13
_atom_site_aniso_U_23
C1 0.109(12) 0.073(12) 0.027(7) 0.011(10) -0.041(8) 0.011(7)
C2 0.065(19) 0.12(3) 0.024(14) 0.02(2) -0.022(14) -0.013(15)
C3 0.109(12) 0.073(12) 0.027(7) 0.011(10) -0.041(8) 0.011(7)
C4 0.109(12) 0.073(12) 0.027(7) 0.011(10) -0.041(8) 0.011(7)
C5 0.109(12) 0.073(12) 0.027(7) 0.011(10) -0.041(8) 0.011(7)
C6 0.072(14) 0.067(15) 0.027(10) -0.017(13) -0.019(10) 0.026(10)
C7 0.109(12) 0.073(12) 0.027(7) 0.011(10) -0.041(8) 0.011(7)
C8 0.072(14) 0.067(15) 0.027(10) -0.017(13) -0.019(10) 0.026(10)
C9 0.070(19) 0.12(3) 0.022(13) -0.033(18) -0.001(13) 0.021(14)
C10 0.128(10) 0.091(10) 0.039(6) 0.004(8) -0.034(6) 0.002(6)
C11 0.09(2) 0.15(3) 0.023(15) 0.05(2) -0.020(15) -0.026(18)
C12 0.128(10) 0.091(10) 0.039(6) 0.004(8) -0.034(6) 0.002(6)
C13 0.128(10) 0.091(10) 0.039(6) 0.004(8) -0.034(6) 0.002(6)
C14 0.116(14) 0.072(13) 0.065(11) -0.014(12) -0.050(10) 0.014(9)
C15 0.128(10) 0.091(10) 0.039(6) 0.004(8) -0.034(6) 0.002(6)
C16 0.128(10) 0.091(10) 0.039(6) 0.004(8) -0.034(6) 0.002(6)
C17 0.116(14) 0.072(13) 0.065(11) -0.014(12) -0.050(10) 0.014(9)
C18 0.128(10) 0.091(10) 0.039(6) 0.004(8) -0.034(6) 0.002(6)
C19 0.128(10) 0.091(10) 0.039(6) 0.004(8) -0.034(6) 0.002(6)
C20 0.116(14) 0.072(13) 0.065(11) -0.014(12) -0.050(10) 0.014(9)
C21 0.053(18) 0.08(2) 0.040(14) 0.025(17) -0.015(13) 0.012(14)
C22 0.066(13) 0.071(14) 0.022(9) 0.007(12) 0.009(9) 0.019(9)
C23 0.051(17) 0.058(18) 0.022(13) 0.008(14) 0.014(12) 0.001(12)
C24 0.048(11) 0.045(12) 0.033(9) 0.000(10) -0.022(9) 0.002(9)
C25 0.042(16) 0.061(19) 0.023(13) -0.013(15) -0.013(12) -0.013(13)
C26 0.066(19) 0.041(18) 0.034(14) -0.008(15) 0.019(14) 0.008(13)
C27 0.048(17) 0.10(2) 0.027(15) 0.026(17) -0.009(13) 0.002(14)
C28 0.066(18) 0.065(19) 0.028(14) 0.008(14) -0.013(13) 0.012(12)
C29 0.040(11) 0.091(15) 0.047(11) 0.020(11) -0.014(10) 0.012(10)
C30 0.062(11) 0.072(11) 0.024(8) 0.019(10) -0.019(8) 0.003(8)
C31 0.072(19) 0.062(19) 0.055(17) 0.000(16) -0.026(15) -0.002(14)
C32 0.07(2) 0.057(19) 0.043(16) 0.028(17) -0.020(16) 0.021(14)
C33 0.044(17) 0.070(19) 0.024(13) 0.012(15) -0.006(13) -0.015(13)
C34 0.053(17) 0.044(17) 0.053(17) -0.007(15) -0.035(15) 0.002(13)
C35 0.040(11) 0.091(15) 0.047(11) 0.020(11) -0.014(10) 0.012(10)
C36 0.062(11) 0.072(11) 0.024(8) 0.019(10) -0.019(8) 0.003(8)
C37 0.046(18) 0.10(3) 0.064(19) 0.003(18) 0.004(16) 0.026(17)
C38 0.10(2) 0.029(17) 0.026(15) -0.015(18) -0.032(16) -0.005(13)
C39 0.08(2) 0.050(19) 0.038(16) 0.005(18) -0.014(17) 0.018(14)
C40 0.09(2) 0.07(2) 0.014(14) -0.006(18) -0.007(15) -0.011(14)
C41 0.06(2) 0.07(2) 0.07(2) -0.013(18) -0.015(17) 0.010(17)
C42 0.10(3) 0.06(2) 0.034(16) 0.00(2) -0.029(18) 0.007(13)
C43 0.032(17) 0.09(2) 0.051(17) -0.001(16) -0.016(14) 0.035(16)
C44 0.058(19) 0.07(2) 0.023(14) 0.006(17) 0.009(14) -0.016(14)
C45 0.048(11) 0.045(12) 0.033(9) 0.000(10) -0.022(9) 0.002(9)
C46 0.10(3) 0.07(2) 0.032(16) -0.035(19) 0.016(17) -0.018(14)
C47 0.044(16) 0.08(2) 0.054(16) 0.019(16) -0.032(14) 0.016(14)
C48 0.062(11) 0.072(11) 0.024(8) 0.019(10) -0.019(8) 0.003(8)
C49 0.09(2) 0.053(18) 0.057(17) 0.016(16) -0.021(16) 0.001(14)
C50 0.054(19) 0.08(2) 0.052(17) 0.008(17) -0.006(15) 0.003(15)
C51 0.066(13) 0.071(14) 0.022(9) 0.007(12) 0.009(9) 0.019(9)
C52 0.06(2) 0.06(2) 0.08(2) 0.016(18) -0.028(18) 0.013(17)
C53 0.046(19) 0.12(3) 0.036(16) -0.006(18) -0.014(15) 0.025(16)
C54 0.039(17) 0.15(3) 0.030(16) 0.007(19) 0.005(14) -0.004(17)
C55 0.128(10) 0.091(10) 0.039(6) 0.004(8) -0.034(6) 0.002(6)
C56 0.043(16) 0.08(2) 0.026(13) -0.009(16) 0.005(12) -0.006(14)
C57 0.07(2) 0.16(3) 0.034(16) -0.01(2) -0.019(16) 0.029(18)
C58 0.12(3) 0.08(2) 0.16(3) 0.02(2) -0.09(2) 0.05(2)
C59 0.17(3) 0.10(3) 0.10(3) -0.05(3) 0.00(2) 0.03(2)
C60 0.06(2) 0.18(4) 0.17(3) 0.05(2) -0.01(2) 0.11(3)
C61 0.116(19) 0.081(16) 0.045(12) 0.028(16) -0.014(12) 0.018(11)
C62 0.16(3) 0.16(3) 0.058(19) 0.08(3) -0.001(19) 0.012(19)
C63 0.12(3) 0.10(3) 0.13(3) -0.02(2) 0.03(2) -0.02(2)
C64 0.21(4) 0.21(4) 0.027(15) 0.07(3) -0.022(19) 0.035(19)
C65 0.116(19) 0.081(16) 0.045(12) 0.028(16) -0.014(12) 0.018(11)
C66 0.08(2) 0.14(3) 0.10(2) 0.00(2) -0.002(18) 0.05(2)
C67 0.34(5) 0.14(3) 0.012(14) -0.12(3) -0.02(2) 0.009(16)
C68 0.18(2) 0.105(18) 0.055(13) -0.015(16) -0.024(14) 0.021(12)
C69 0.12(3) 0.06(2) 0.063(19) 0.011(19) -0.001(19) -0.021(16)
C70 0.067(18) 0.08(2) 0.051(15) -0.016(15) -0.046(14) 0.004(13)
C71 0.18(2) 0.105(18) 0.055(13) -0.015(16) -0.024(14) 0.021(12)
C72 0.08(2) 0.12(3) 0.061(18) 0.025(19) -0.027(16) -0.021(17)
C73 0.07(2) 0.11(3) 0.034(16) -0.01(2) -0.033(16) -0.005(16)
C74 0.15(3) 0.20(4) 0.12(3) 0.02(3) -0.06(3) 0.05(3)
C75 0.10(2) 0.17(4) 0.09(2) 0.01(2) -0.014(19) -0.03(2)
C76 0.14(3) 0.14(3) 0.09(2) 0.02(2) 0.01(2) 0.05(2)
O1 0.26(5) 0.02(2) 0.06(2) 0.05(3) -0.01(3) 0.000(17)

loop_
_atom_type_symbol
_atom_type_description
_atom_type_scat_dispersion_real
_atom_type_scat_dispersion_imag
_atom_type_scat_source
C C 0.0033 0.0016 'International Tables Vol C Tables 4.2.6.8 and 6.1.1.4'
H H 0.0000 0.0000 'International Tables Vol C Tables 4.2.6.8 and 6.1.1.4'
O O 0.0106 0.0060 'International Tables Vol C Tables 4.2.6.8 and 6.1.1.4'

loop_
_geom_angle_atom_site_label_1
_geom_angle_atom_site_label_2
_geom_angle_atom_site_label_3
_geom_angle
C20 C1 C2 123.(3)
C20 C1 C5 123.(3)
C2 C1 C5 107.(3)
C8 C2 C1 123.(3)
C8 C2 C3 120.(3)
C1 C2 C3 113.(3)
C11 C3 C2 125.(3)
C11 C3 C4 127.(3)
C2 C3 C4 101.(3)
C5 C4 C14 129.(3)
C5 C4 C3 109.(3)
C14 C4 C3 118.(3)
C4 C5 C17 121.(3)
C4 C5 C1 109.(3)
C17 C5 C1 123.(3)
C7 C6 C56 122.(2)
C7 C6 C20 118.(3)
C56 C6 C20 120.(3)
C21 C7 C6 116.(3)
C21 C7 C8 122.(3)
C6 C7 C8 122.(3)
C2 C8 C9 114.(3)
C2 C8 C7 114.(3)
C9 C8 C7 132.(3)
C8 C9 C10 126.(3)
C8 C9 H9 116.8
C10 C9 H9 116.8
C11 C10 C9 117.(3)
C11 C10 H10 121.5
C9 C10 H10 121.5
C3 C11 C10 118.(3)
C3 C11 C12 114.(3)
C10 C11 C12 124.(3)
C13 C12 C11 117.(3)
C13 C12 H12 121.4
C11 C12 H12 121.4
C12 C13 C14 129.(3)
C12 C13 H13 115.3
C14 C13 H13 115.3
C15 C14 C4 108.(3)
C15 C14 C13 137.(3)
C4 C14 C13 113.(3)
C14 C15 C16 124.(3)
C14 C15 H15 118.0
C16 C15 H15 118.0
C17 C16 C15 124.(3)
C17 C16 H16 118.1
C15 C16 H16 118.1
C18 C17 C16 128.(3)
C18 C17 C5 115.(3)
C16 C17 C5 113.(3)
C19 C18 C17 123.(3)
C19 C18 H18 118.5
C17 C18 H18 118.5
C18 C19 C20 121.(3)
C18 C19 H19 119.5
C20 C19 H19 119.5
C1 C20 C6 116.(3)
C1 C20 C19 113.(3)
C6 C20 C19 129.(3)
C7 C21 C26 122.(3)
C7 C21 C22 125.(2)
C26 C21 C22 112.(2)
C23 C22 C21 122.(2)
C23 C22 C27 119.(2)
C21 C22 C27 119.(2)
C22 C23 C33 119.(2)
C22 C23 C24 119.(2)
C33 C23 C24 121.(2)
C39 C24 C25 126.(2)
C39 C24 C23 118.(2)
C25 C24 C23 116.(2)
C26 C25 C24 123.(2)
C26 C25 C45 123.(2)
C24 C25 C45 114.(2)
C25 C26 C51 120.(2)
C25 C26 C21 124.(2)
C51 C26 C21 116.(2)
C32 C27 C28 118.(2)
C32 C27 C22 117.(2)
C28 C27 C22 125.(2)
C29 C28 C27 122.(2)
C29 C28 H28 119.2
C27 C28 H28 119.2
C28 C29 C30 120.(2)
C28 C29 H29 120.2
C30 C29 H29 120.2
C29 C30 C31 120.(2)
C29 C30 C57 120.(2)
C31 C30 C57 120.(2)
C30 C31 C32 121.(3)
C30 C31 H31 119.7
C32 C31 H31 119.7
C27 C32 C31 119.(2)
C27 C32 C34 123.(2)
C31 C32 C34 118.(3)
C23 C33 C34 121.(2)
C23 C33 C38 125.(2)
C34 C33 C38 114.(2)
C35 C34 C33 119.(2)
C35 C34 C32 126.(2)
C33 C34 C32 116.(2)
C36 C35 C34 121.(2)
C36 C35 H35 119.7
C34 C35 H35 119.7
C37 C36 C35 123.(3)
C37 C36 C61 117.(3)
C35 C36 C61 120.(2)
C38 C37 C36 116.(3)
C38 C37 H37 121.8
C36 C37 H37 121.8
C37 C38 C33 127.(3)
C37 C38 C40 122.(2)
C33 C38 C40 112.(3)
C44 C39 C24 119.(3)
C44 C39 C40 118.(2)
C24 C39 C40 123.(2)
C41 C40 C39 121.(3)
C41 C40 C38 119.(3)
C39 C40 C38 121.(2)
C42 C41 C40 119.(3)
C42 C41 H41 120.6
C40 C41 H41 120.6
C43 C42 C41 122.(2)
C43 C42 C65 126.(3)
C41 C42 C65 112.(3)
C42 C43 C44 120.(2)
C42 C43 H43 119.8
C44 C43 H43 119.8
C39 C44 C46 121.(3)
C39 C44 C43 120.(2)
C46 C44 C43 119.(3)
C50 C45 C46 121.(2)
C50 C45 C25 116.(2)
C46 C45 C25 122.(3)
C47 C46 C44 123.(2)
C47 C46 C45 117.(3)
C44 C46 C45 119.(3)
C46 C47 C48 121.(2)
C46 C47 H47 119.7
C48 C47 H47 119.7
C49 C48 C47 120.(2)
C49 C48 C69 120.(3)
C47 C48 C69 120.(2)
C48 C49 C50 121.(3)
C48 C49 H49 119.3
C50 C49 H49 119.3
C45 C50 C49 118.(3)
C45 C50 C52 124.(2)
C49 C50 C52 117.(2)
C56 C51 C26 123.(2)
C56 C51 C52 114.(3)
C26 C51 C52 122.(2)
C53 C52 C50 128.(3)
C53 C52 C51 120.(3)
C50 C52 C51 112.(3)
C52 C53 C54 124.(3)
C52 C53 H53 118.1
C54 C53 H53 118.1
C55 C54 C53 120.(3)
C55 C54 C73 120.(3)
C53 C54 C73 120.(3)
C54 C55 C56 118.(3)
C54 C55 H55 121.0
C56 C55 H55 121.0
C51 C56 C55 124.(3)
C51 C56 C6 114.(2)
C55 C56 C6 121.(3)
C59 C57 C60 118.(3)
C59 C57 C30 110.(3)
C60 C57 C30 113.(2)
C59 C57 C58 105.(2)
C60 C57 C58 104.(3)
C30 C57 C58 106.(2)
C57 C58 H58A 109.5
C57 C58 H58B 109.5
H58A C58 H58B 109.5
C57 C58 H58C 109.5
H58A C58 H58C 109.5
H58B C58 H58C 109.5
C57 C59 H59A 109.5
C57 C59 H59B 109.5
H59A C59 H59B 109.5
C57 C59 H59C 109.5
H59A C59 H59C 109.5
H59B C59 H59C 109.5
C57 C60 H60A 109.5
C57 C60 H60B 109.5
H60A C60 H60B 109.5
C57 C60 H60C 109.5
H60A C60 H60C 109.5
H60B C60 H60C 109.5
C36 C61 C64 109.(2)
C36 C61 C62 114.(3)
C64 C61 C62 106.(2)
C36 C61 C63 114.(2)
C64 C61 C63 109.(3)
C62 C61 C63 105.(2)
C61 C62 H62A 109.5
C61 C62 H62B 109.5
H62A C62 H62B 109.5
C61 C62 H62C 109.5
H62A C62 H62C 109.5
H62B C62 H62C 109.5
C61 C63 H63A 109.5
C61 C63 H63B 109.5
H63A C63 H63B 109.5
C61 C63 H63C 109.5
H63A C63 H63C 109.5
H63B C63 H63C 109.5
C61 C64 H64A 109.5
C61 C64 H64B 109.5
H64A C64 H64B 109.5
C61 C64 H64C 109.5
H64A C64 H64C 109.5
H64B C64 H64C 109.5
C66 C65 C68 108.(2)
C66 C65 C67 105.(2)
C68 C65 C67 109.(2)
C66 C65 C42 121.(2)
C68 C65 C42 106.(2)
C67 C65 C42 107.6(18)
C65 C66 H66A 109.5
C65 C66 H66B 109.5
H66A C66 H66B 109.5
C65 C66 H66C 109.5
H66A C66 H66C 109.5
H66B C66 H66C 109.5
C65 C67 H67A 109.5
C65 C67 H67B 109.5
H67A C67 H67B 109.5
C65 C67 H67C 109.5
H67A C67 H67C 109.5
H67B C67 H67C 109.5
C65 C68 H68A 109.5
C65 C68 H68B 109.5
H68A C68 H68B 109.5
C65 C68 H68C 109.5
H68A C68 H68C 109.5
H68B C68 H68C 109.5
C72 C69 C71 112.(2)
C72 C69 C48 114.(2)
C71 C69 C48 114.(3)
C72 C69 C70 107.(2)
C71 C69 C70 102.(2)
C48 C69 C70 107.(2)
C69 C70 H70A 109.5
C69 C70 H70B 109.5
H70A C70 H70B 109.5
C69 C70 H70C 109.5
H70A C70 H70C 109.5
H70B C70 H70C 109.5
C69 C71 H71A 109.5
C69 C71 H71B 109.5
H71A C71 H71B 109.5
C69 C71 H71C 109.5
H71A C71 H71C 109.5
H71B C71 H71C 109.5
C69 C72 H72A 109.5
C69 C72 H72B 109.5
H72A C72 H72B 109.5
C69 C72 H72C 109.5
H72A C72 H72C 109.5
H72B C72 H72C 109.5
C54 C73 C75 113.(3)
C54 C73 C76 111.(3)
C75 C73 C76 109.(2)
C54 C73 C74 107.(2)
C75 C73 C74 108.(2)
C76 C73 C74 109.(2)
C73 C74 H74A 109.5
C73 C74 H74B 109.5
H74A C74 H74B 109.5
C73 C74 H74C 109.5
H74A C74 H74C 109.5
H74B C74 H74C 109.5
C73 C75 H75A 109.5
C73 C75 H75B 109.5
H75A C75 H75B 109.5
C73 C75 H75C 109.5
H75A C75 H75C 109.5
H75B C75 H75C 109.5
C73 C76 H76A 109.5
C73 C76 H76B 109.5
H76A C76 H76B 109.5
C73 C76 H76C 109.5
H76A C76 H76C 109.5
H76B C76 H76C 109.5

loop_
_geom_bond_atom_site_label_1
_geom_bond_atom_site_label_2
_geom_bond_distance
C1 C20 1.34(3)
C1 C2 1.40(3)
C1 C5 1.44(3)
C2 C8 1.38(3)
C2 C3 1.46(3)
C3 C11 1.31(4)
C3 C4 1.52(4)
C4 C5 1.41(3)
C4 C14 1.42(3)
C5 C17 1.40(3)
C6 C7 1.40(3)
C6 C56 1.48(3)
C6 C20 1.48(3)
C7 C21 1.41(3)
C7 C8 1.45(3)
C8 C9 1.42(3)
C9 C10 1.41(3)
C9 H9 0.95
C10 C11 1.42(4)
C10 H10 0.95
C11 C12 1.51(3)
C12 C13 1.38(3)
C12 H12 0.95
C13 C14 1.43(4)
C13 H13 0.95
C14 C15 1.42(3)
C15 C16 1.44(3)
C15 H15 0.95
C16 C17 1.40(3)
C16 H16 0.95
C17 C18 1.43(3)
C18 C19 1.36(3)
C18 H18 0.95
C19 C20 1.57(3)
C19 H19 0.95
C21 C26 1.43(3)
C21 C22 1.48(3)
C22 C23 1.41(3)
C22 C27 1.50(3)
C23 C33 1.43(3)
C23 C24 1.47(3)
C24 C39 1.39(3)
C24 C25 1.40(3)
C25 C26 1.35(3)
C25 C45 1.47(3)
C26 C51 1.41(3)
C27 C32 1.35(3)
C27 C28 1.43(3)
C28 C29 1.34(2)
C28 H28 0.95
C29 C30 1.37(3)
C29 H29 0.95
C30 C31 1.38(3)
C30 C57 1.56(3)
C31 C32 1.40(3)
C31 H31 0.95
C32 C34 1.50(3)
C33 C34 1.43(3)
C33 C38 1.46(3)
C34 C35 1.41(3)
C35 C36 1.40(3)
C35 H35 0.95
C36 C37 1.36(3)
C36 C61 1.48(3)
C37 C38 1.33(3)
C37 H37 0.95
C38 C40 1.60(3)
C39 C44 1.41(3)
C39 C40 1.44(3)
C40 C41 1.39(3)
C41 C42 1.41(3)
C41 H41 0.95
C42 C43 1.35(3)
C42 C65 1.539(18)
C43 C44 1.43(3)
C43 H43 0.95
C44 C46 1.40(3)
C45 C50 1.41(3)
C45 C46 1.45(3)
C46 C47 1.41(3)
C47 C48 1.42(3)
C47 H47 0.95
C48 C49 1.38(3)
C48 C69 1.55(3)
C49 C50 1.41(3)
C49 H49 0.95
C50 C52 1.45(3)
C51 C56 1.40(3)
C51 C52 1.51(3)
C52 C53 1.33(3)
C53 C54 1.39(3)
C53 H53 0.95
C54 C55 1.38(3)
C54 C73 1.45(3)
C55 C56 1.41(3)
C55 H55 0.95
C57 C59 1.46(3)
C57 C60 1.49(3)
C57 C58 1.59(4)
C58 H58A 0.98
C58 H58B 0.98
C58 H58C 0.98
C59 H59A 0.98
C59 H59B 0.98
C59 H59C 0.98
C60 H60A 0.98
C60 H60B 0.98
C60 H60C 0.98
C61 C64 1.53(3)
C61 C62 1.51(3)
C61 C63 1.57(3)
C62 H62A 0.98
C62 H62B 0.98
C62 H62C 0.98
C63 H63A 0.98
C63 H63B 0.98
C63 H63C 0.98
C64 H64A 0.98
C64 H64B 0.98
C64 H64C 0.98
C65 C66 1.537(17)
C65 C68 1.559(18)
C65 C67 1.568(17)
C66 H66A 0.98
C66 H66B 0.98
C66 H66C 0.98
C67 H67A 0.98
C67 H67B 0.98
C67 H67C 0.98
C68 H68A 0.98
C68 H68B 0.98
C68 H68C 0.98
C69 C72 1.51(3)
C69 C71 1.54(3)
C69 C70 1.59(3)
C70 H70A 0.98
C70 H70B 0.98
C70 H70C 0.98
C71 H71A 0.98
C71 H71B 0.98
C71 H71C 0.98
C72 H72A 0.98
C72 H72B 0.98
C72 H72C 0.98
C73 C75 1.53(3)
C73 C76 1.57(3)
C73 C74 1.58(3)
C74 H74A 0.98
C74 H74B 0.98
C74 H74C 0.98
C75 H75A 0.98
C75 H75B 0.98
C75 H75C 0.98
C76 H76A 0.98
C76 H76B 0.98
C76 H76C 0.98

loop_
_geom_torsion_atom_site_label_1
_geom_torsion_atom_site_label_2
_geom_torsion_atom_site_label_3
_geom_torsion_atom_site_label_4
_geom_torsion
C20 C1 C2 C8 -3.(4)
C5 C1 C2 C8 -154.(2)
C20 C1 C2 C3 152.(2)
C5 C1 C2 C3 1.(3)
C8 C2 C3 C11 2.(4)
C1 C2 C3 C11 -154.(2)
C8 C2 C3 C4 155.(2)
C1 C2 C3 C4 -1.(2)
C11 C3 C4 C5 153.(2)
C2 C3 C4 C5 0.(2)
C11 C3 C4 C14 -7.(3)
C2 C3 C4 C14 -159.7(18)
C14 C4 C5 C17 5.(4)
C3 C4 C5 C17 -152.(2)
C14 C4 C5 C1 157.(2)
C3 C4 C5 C1 0.(2)
C20 C1 C5 C4 -151.(3)
C2 C1 C5 C4 0.(2)
C20 C1 C5 C17 -1.(4)
C2 C1 C5 C17 151.(2)
C56 C6 C7 C21 -6.(3)
C20 C6 C7 C21 -178.8(17)
C56 C6 C7 C8 170.0(18)
C20 C6 C7 C8 -3.(3)
C1 C2 C8 C9 154.(2)
C3 C2 C8 C9 1.(3)
C1 C2 C8 C7 -16.(3)
C3 C2 C8 C7 -169.6(19)
C21 C7 C8 C2 -165.8(19)
C6 C7 C8 C2 19.(3)
C21 C7 C8 C9 26.(4)
C6 C7 C8 C9 -150.(2)
C2 C8 C9 C10 -5.(3)
C7 C8 C9 C10 164.(2)
C8 C9 C10 C11 6.(3)
C2 C3 C11 C10 -1.(4)
C4 C3 C11 C10 -148.(2)
C2 C3 C11 C12 159.(2)
C4 C3 C11 C12 12.(3)
C9 C10 C11 C3 -2.(3)
C9 C10 C11 C12 -161.(2)
C3 C11 C12 C13 -6.(3)
C10 C11 C12 C13 152.(2)
C11 C12 C13 C14 -6.(4)
C5 C4 C14 C15 5.(3)
C3 C4 C14 C15 160.5(18)
C5 C4 C14 C13 -161.(2)
C3 C4 C14 C13 -5.(3)
C12 C13 C14 C15 -148.(3)
C12 C13 C14 C4 11.(4)
C4 C14 C15 C16 -9.(3)
C13 C14 C15 C16 151.(3)
C14 C15 C16 C17 4.(4)
C15 C16 C17 C18 -153.(3)
C15 C16 C17 C5 6.(3)
C4 C5 C17 C18 152.(2)
C1 C5 C17 C18 4.(4)
C4 C5 C17 C16 -11.(3)
C1 C5 C17 C16 -158.(2)
C16 C17 C18 C19 157.(3)
C5 C17 C18 C19 -2.(4)
C17 C18 C19 C20 -2.(4)
C2 C1 C20 C6 20.(4)
C5 C1 C20 C6 166.(2)
C2 C1 C20 C19 -151.(2)
C5 C1 C20 C19 -4.(3)
C7 C6 C20 C1 -16.(3)
C56 C6 C20 C1 171.(2)
C7 C6 C20 C19 152.(2)
C56 C6 C20 C19 -21.(4)
C18 C19 C20 C1 6.(3)
C18 C19 C20 C6 -163.(2)
C6 C7 C21 C26 25.(3)
C8 C7 C21 C26 -151.(2)
C6 C7 C21 C22 -165.(2)
C8 C7 C21 C22 19.(3)
C7 C21 C22 C23 -152.(2)
C26 C21 C22 C23 19.(3)
C7 C21 C22 C27 31.(3)
C26 C21 C22 C27 -158.(2)
C21 C22 C23 C33 161.(2)
C27 C22 C23 C33 -22.(3)
C21 C22 C23 C24 -14.(3)
C27 C22 C23 C24 163.4(19)
C22 C23 C24 C39 180.(2)
C33 C23 C24 C39 5.(3)
C22 C23 C24 C25 -1.(3)
C33 C23 C24 C25 -175.8(19)
C39 C24 C25 C26 -171.(2)
C23 C24 C25 C26 10.(3)
C39 C24 C25 C45 1.(3)
C23 C24 C25 C45 -177.5(17)
C24 C25 C26 C51 179.(2)
C45 C25 C26 C51 7.(3)
C24 C25 C26 C21 -3.(3)
C45 C25 C26 C21 -175.3(19)
C7 C21 C26 C25 160.(2)
C22 C21 C26 C25 -11.(3)
C7 C21 C26 C51 -22.(3)
C22 C21 C26 C51 167.(2)
C23 C22 C27 C32 23.(3)
C21 C22 C27 C32 -160.(2)
C23 C22 C27 C28 -155.(2)
C21 C22 C27 C28 22.(3)
C32 C27 C28 C29 4.(4)
C22 C27 C28 C29 -178.(2)
C27 C28 C29 C30 6.(4)
C28 C29 C30 C31 -10.(4)
C28 C29 C30 C57 170.(2)
C29 C30 C31 C32 5.(3)
C57 C30 C31 C32 -175.(2)
C28 C27 C32 C31 -9.(4)
C22 C27 C32 C31 173.(2)
C28 C27 C32 C34 173.(2)
C22 C27 C32 C34 -5.(4)
C30 C31 C32 C27 5.(4)
C30 C31 C32 C34 -177.(2)
C22 C23 C33 C34 3.(3)
C24 C23 C33 C34 177.8(18)
C22 C23 C33 C38 -172.(2)
C24 C23 C33 C38 2.(3)
C23 C33 C34 C35 -168.(2)
C38 C33 C34 C35 7.(3)
C23 C33 C34 C32 14.(3)
C38 C33 C34 C32 -170.3(18)
C27 C32 C34 C35 170.(2)
C31 C32 C34 C35 -9.(3)
C27 C32 C34 C33 -12.(3)
C31 C32 C34 C33 168.9(19)
C33 C34 C35 C36 -6.(3)
C32 C34 C35 C36 172.(2)
C34 C35 C36 C37 -3.(4)
C34 C35 C36 C61 -174.(2)
C35 C36 C37 C38 8.(4)
C61 C36 C37 C38 180.(2)
C36 C37 C38 C33 -6.(4)
C36 C37 C38 C40 174.2(19)
C23 C33 C38 C37 174.(2)
C34 C33 C38 C37 -2.(3)
C23 C33 C38 C40 -6.(3)
C34 C33 C38 C40 178.2(17)
C25 C24 C39 C44 1.(3)
C23 C24 C39 C44 179.8(19)
C25 C24 C39 C40 173.(2)
C23 C24 C39 C40 -8.(3)
C44 C39 C40 C41 -4.(3)
C24 C39 C40 C41 -176.(2)
C44 C39 C40 C38 176.1(18)
C24 C39 C40 C38 4.(3)
C37 C38 C40 C41 3.(3)
C33 C38 C40 C41 -176.9(19)
C37 C38 C40 C39 -177.(2)
C33 C38 C40 C39 3.(3)
C39 C40 C41 C42 -1.(3)
C38 C40 C41 C42 179.0(19)
C40 C41 C42 C43 3.(4)
C40 C41 C42 C65 176.(2)
C41 C42 C43 C44 1.(4)
C65 C42 C43 C44 -171.(2)
C24 C39 C44 C46 -3.(3)
C40 C39 C44 C46 -176.(2)
C24 C39 C44 C43 180.(2)
C40 C39 C44 C43 7.(3)
C42 C43 C44 C39 -6.(4)
C42 C43 C44 C46 177.(2)
C26 C25 C45 C50 -8.(3)
C24 C25 C45 C50 179.(2)
C26 C25 C45 C46 171.(2)
C24 C25 C45 C46 -2.(3)
C39 C44 C46 C47 175.(2)
C43 C44 C46 C47 -8.(4)
C39 C44 C46 C45 3.(3)
C43 C44 C46 C45 179.9(19)
C50 C45 C46 C47 6.(3)
C25 C45 C46 C47 -172.7(19)
C50 C45 C46 C44 178.(2)
C25 C45 C46 C44 0.(3)
C44 C46 C47 C48 -172.(2)
C45 C46 C47 C48 -1.(3)
C46 C47 C48 C49 -1.(4)
C46 C47 C48 C69 174.(2)
C47 C48 C49 C50 -3.(3)
C69 C48 C49 C50 -178.(2)
C46 C45 C50 C49 -10.(3)
C25 C45 C50 C49 168.8(19)
C46 C45 C50 C52 177.(2)
C25 C45 C50 C52 -4.(3)
C48 C49 C50 C45 9.(3)
C48 C49 C50 C52 -178.(2)
C25 C26 C51 C56 176.(2)
C21 C26 C51 C56 -2.(3)
C25 C26 C51 C52 6.(3)
C21 C26 C51 C52 -172.(2)
C45 C50 C52 C53 -167.(3)
C49 C50 C52 C53 20.(4)
C45 C50 C52 C51 15.(3)
C49 C50 C52 C51 -158.(2)
C56 C51 C52 C53 -5.(3)
C26 C51 C52 C53 166.(2)
C56 C51 C52 C50 173.(2)
C26 C51 C52 C50 -16.(3)
C50 C52 C53 C54 -178.(2)
C51 C52 C53 C54 -1.(4)
C52 C53 C54 C55 5.(4)
C52 C53 C54 C73 -175.(3)
C53 C54 C55 C56 -4.(4)
C73 C54 C55 C56 176.(2)
C26 C51 C56 C55 -165.(2)
C52 C51 C56 C55 6.(3)
C26 C51 C56 C6 20.(3)
C52 C51 C56 C6 -169.7(18)
C54 C55 C56 C51 -2.(4)
C54 C55 C56 C6 173.5(19)
C7 C6 C56 C51 -15.(3)
C20 C6 C56 C51 157.(2)
C7 C6 C56 C55 169.(2)
C20 C6 C56 C55 -18.(3)
C29 C30 C57 C59 -70.(3)
C31 C30 C57 C59 110.(3)
C29 C30 C57 C60 156.(3)
C31 C30 C57 C60 -24.(4)
C29 C30 C57 C58 43.(4)
C31 C30 C57 C58 -137.(2)
C37 C36 C61 C64 43.(3)
C35 C36 C61 C64 -145.(2)
C37 C36 C61 C62 161.(2)
C35 C36 C61 C62 -27.(3)
C37 C36 C61 C63 -79.(3)
C35 C36 C61 C63 93.(3)
C43 C42 C65 C66 -164.(3)
C41 C42 C65 C66 23.(3)
C43 C42 C65 C68 -42.(3)
C41 C42 C65 C68 145.(2)
C43 C42 C65 C67 75.(3)
C41 C42 C65 C67 -98.(3)
C49 C48 C69 C72 -55.(3)
C47 C48 C69 C72 130.(3)
C49 C48 C69 C71 174.(2)
C47 C48 C69 C71 0.(3)
C49 C48 C69 C70 62.(3)
C47 C48 C69 C70 -113.(3)
C55 C54 C73 C75 -122.(3)
C53 C54 C73 C75 57.(3)
C55 C54 C73 C76 1.(3)
C53 C54 C73 C76 -180.(2)
C55 C54 C73 C74 119.(3)
C53 C54 C73 C74 -61.(3)
